data_4516847
loop_
_publ_author_name
'Sasi, Divya'
'Ramkumar, Venkatachalam'
'Murthy, Narasimha N.'

_publ_section_title
;
 Bite-Angle-Regulated Coordination Geometries: Tetrahedral and Trigonal
 Bipyramidal in Ni(II) with Biphenyl-Appended (2-Pyridyl)alkylamine
 <i>N</i>,<i>N</i>'-Bidentate Ligands.
;
_journal_issue 6
_journal_name_full 'ACS omega'
_journal_page_first 2474
_journal_page_last 2481
_journal_paper_doi 10.1021/acsomega.7b00119
_journal_volume 2
_journal_year 2017
_chemical_formula_moiety 'C40 H36 Cl I N4 Ni O4'
_chemical_formula_sum 'C40 H36 Cl I N4 Ni O4'
_chemical_formula_weight 857.79
_space_group_crystal_system triclinic
_space_group_IT_number 2
_space_group_name_Hall '-P 1'
_space_group_name_H-M_alt 'P -1'
_atom_sites_solution_hydrogens geom
_atom_sites_solution_primary direct
_atom_sites_solution_secondary difmap
_audit_creation_method SHELXL-97
_cell_angle_alpha 86.609(3)
_cell_angle_beta 77.757(3)
_cell_angle_gamma 82.462(3)
_cell_formula_units_Z 2
_cell_length_a 9.8216(5)
_cell_length_b 10.4129(5)
_cell_length_c 18.4809(9)
_cell_measurement_reflns_used 8180
_cell_measurement_temperature 173(2)
_cell_measurement_theta_max 29.18
_cell_measurement_theta_min 2.31
_cell_volume 1830.16(16)
_computing_cell_refinement 'APEX II, Bruker, 2004'
_computing_data_collection 'APEX II, Bruker, 2004'
_computing_data_reduction 'SAINT, Bruker, 2004'
_computing_molecular_graphics 'ORTEP-3 (Farrugia, 2013)'
_computing_publication_material 'SHELXS-2013 (Sheldrick, 2008)'
_computing_structure_refinement 'SHELXS-2013 (Sheldrick, 2008)'
_computing_structure_solution 'SHELXS-2013 (Sheldrick, 2008)'
_diffrn_ambient_temperature 173(2)
_diffrn_measured_fraction_theta_full 0.998
_diffrn_measured_fraction_theta_max 0.979
_diffrn_measurement_device_type 'Bruker ApexII ccd area detector'
_diffrn_measurement_method 'phi and omega scans'
_diffrn_radiation_monochromator graphite
_diffrn_radiation_source 'fine-focus sealed tube'
_diffrn_radiation_type MoK\a
_diffrn_radiation_wavelength 0.71073
_diffrn_reflns_av_R_equivalents 0.0396
_diffrn_reflns_av_sigmaI/netI 0.0584
_diffrn_reflns_limit_h_max 13
_diffrn_reflns_limit_h_min -14
_diffrn_reflns_limit_k_max 14
_diffrn_reflns_limit_k_min -14
_diffrn_reflns_limit_l_max 26
_diffrn_reflns_limit_l_min -26
_diffrn_reflns_number 31319
_diffrn_reflns_theta_full 25.00
_diffrn_reflns_theta_max 30.60
_diffrn_reflns_theta_min 1.97
_exptl_absorpt_coefficient_mu 1.494
_exptl_absorpt_correction_T_max 0.8070
_exptl_absorpt_correction_T_min 0.5864
_exptl_absorpt_correction_type multi-scan
_exptl_absorpt_process_details SADABS(Bruker,2004)
_exptl_crystal_colour Green-yellow
_exptl_crystal_density_diffrn 1.557
_exptl_crystal_density_method 'not measured'
_exptl_crystal_description Diamond
_exptl_crystal_F_000 868
_exptl_crystal_size_max 0.40
_exptl_crystal_size_mid 0.25
_exptl_crystal_size_min 0.15
_refine_diff_density_max 2.493
_refine_diff_density_min -1.046
_refine_diff_density_rms 0.120
_refine_ls_extinction_method none
_refine_ls_goodness_of_fit_ref 1.029
_refine_ls_hydrogen_treatment mixed
_refine_ls_matrix_type full
_refine_ls_number_parameters 460
_refine_ls_number_reflns 11022
_refine_ls_number_restraints 0
_refine_ls_restrained_S_all 1.029
_refine_ls_R_factor_all 0.0923
_refine_ls_R_factor_gt 0.0518
_refine_ls_shift/su_max 0.000
_refine_ls_shift/su_mean 0.000
_refine_ls_structure_factor_coef Fsqd
_refine_ls_weighting_details 'calc w=1/[\s^2^(Fo^2^)+(0.0775P)^2^+1.9415P] where P=(Fo^2^+2Fc^2^)/3'
_refine_ls_weighting_scheme calc
_refine_ls_wR_factor_gt 0.1385
_refine_ls_wR_factor_ref 0.1608
_reflns_number_gt 7057
_reflns_number_total 11022
_reflns_threshold_expression >2sigma(I)
_cod_data_source_file ao7b00119_si_002.cif
_cod_data_source_block C40H36ClIN4NiO4
_cod_database_code 4516847

loop_
_symmetry_equiv_pos_as_xyz
'x, y, z'
'-x, -y, -z'

loop_
_atom_site_label
_atom_site_type_symbol
_atom_site_fract_x
_atom_site_fract_y
_atom_site_fract_z
_atom_site_U_iso_or_equiv
_atom_site_adp_type
_atom_site_occupancy
_atom_site_symmetry_multiplicity
_atom_site_calc_flag
_atom_site_refinement_flags
I1 I 0.52843(3) 0.60971(3) 0.203911(16) 0.04891(11) Uani 1 1 d .
N1 N 0.7656(3) 0.4038(3) 0.35060(15) 0.0235(6) Uani 1 1 d .
N2 N 0.6553(3) 0.2929(3) 0.25185(17) 0.0296(6) Uani 1 1 d .
N3 N 0.9304(3) 0.3816(3) 0.16225(15) 0.0251(6) Uani 1 1 d .
N4 N 0.8672(3) 0.6088(3) 0.23235(16) 0.0291(6) Uani 1 1 d .
Ni1 Ni 0.74673(5) 0.46035(4) 0.24069(2) 0.02490(11) Uani 1 1 d .
C3 C 0.5280(4) 0.6884(4) 0.4080(2) 0.0341(8) Uani 1 1 d .
H3 H 0.4787 0.6761 0.3704 0.041 Uiso 1 1 calc R
C4 C 0.5072(5) 0.8077(4) 0.4409(2) 0.0416(10) Uani 1 1 d .
H4 H 0.4443 0.8764 0.4259 0.050 Uiso 1 1 calc R
C5 C 0.5784(5) 0.8258(4) 0.4954(3) 0.0461(11) Uani 1 1 d .
H5 H 0.5652 0.9076 0.5177 0.055 Uiso 1 1 calc R
C6 C 0.6689(5) 0.7260(4) 0.5177(2) 0.0396(9) Uani 1 1 d .
H6 H 0.7175 0.7397 0.5553 0.048 Uiso 1 1 calc R
C7 C 0.6895(4) 0.6053(4) 0.48562(19) 0.0290(7) Uani 1 1 d .
C8 C 0.7795(4) 0.4968(4) 0.51260(19) 0.0291(8) Uani 1 1 d .
C9 C 0.7718(5) 0.4716(5) 0.5881(2) 0.0391(9) Uani 1 1 d .
H9 H 0.7135 0.5294 0.6229 0.047 Uiso 1 1 calc R
C10 C 0.8489(5) 0.3625(5) 0.6129(2) 0.0486(12) Uani 1 1 d .
H10 H 0.8403 0.3445 0.6646 0.058 Uiso 1 1 calc R
C11 C 0.9369(5) 0.2813(5) 0.5635(3) 0.0503(12) Uani 1 1 d .
H11 H 0.9892 0.2071 0.5810 0.060 Uiso 1 1 calc R
C12 C 0.9505(5) 0.3060(4) 0.4880(2) 0.0389(9) Uani 1 1 d .
H12 H 1.0137 0.2501 0.4540 0.047 Uiso 1 1 calc R
C13 C 0.8717(4) 0.4130(4) 0.46175(19) 0.0279(7) Uani 1 1 d .
C14 C 0.8842(4) 0.4423(4) 0.38024(18) 0.0273(7) Uani 1 1 d .
H14A H 0.8881 0.5364 0.3706 0.033 Uiso 1 1 calc R
H14B H 0.9734 0.3962 0.3532 0.033 Uiso 1 1 calc R
C1 C 0.6272(4) 0.4533(3) 0.39932(18) 0.0249(7) Uani 1 1 d .
H1A H 0.6068 0.3913 0.4418 0.030 Uiso 1 1 calc R
H1B H 0.5525 0.4545 0.3707 0.030 Uiso 1 1 calc R
C2 C 0.6196(4) 0.5866(3) 0.42902(18) 0.0269(7) Uani 1 1 d .
C15 C 0.7768(4) 0.2601(3) 0.3524(2) 0.0290(7) Uani 1 1 d .
H15A H 0.7492 0.2280 0.4043 0.035 Uiso 1 1 calc R
H15B H 0.8756 0.2243 0.3333 0.035 Uiso 1 1 calc R
C16 C 0.6855(4) 0.2134(4) 0.30703(19) 0.0278(7) Uani 1 1 d .
C17 C 0.6406(5) 0.0924(4) 0.3190(2) 0.0378(9) Uani 1 1 d .
H17 H 0.6621 0.0383 0.3593 0.045 Uiso 1 1 calc R
C18 C 0.5649(5) 0.0503(4) 0.2727(3) 0.0455(10) Uani 1 1 d .
H18 H 0.5348 -0.0334 0.2798 0.055 Uiso 1 1 calc R
C19 C 0.5330(5) 0.1333(5) 0.2147(3) 0.0452(10) Uani 1 1 d .
H19 H 0.4809 0.1068 0.1816 0.054 Uiso 1 1 calc R
C20 C 0.5780(5) 0.2532(5) 0.2065(2) 0.0401(10) Uani 1 1 d .
H20 H 0.5544 0.3104 0.1679 0.048 Uiso 1 1 calc R
C23 C 0.7039(5) 0.4094(4) 0.0336(2) 0.0394(9) Uani 1 1 d .
H23 H 0.6579 0.4889 0.0544 0.047 Uiso 1 1 calc R
C24 C 0.6378(5) 0.3412(5) -0.0078(2) 0.0463(11) Uani 1 1 d .
H24 H 0.5474 0.3746 -0.0160 0.056 Uiso 1 1 calc R
C25 C 0.7026(5) 0.2250(5) -0.0371(2) 0.0463(11) Uani 1 1 d .
H25 H 0.6552 0.1764 -0.0637 0.056 Uiso 1 1 calc R
C26 C 0.8360(5) 0.1788(4) -0.0279(2) 0.0389(9) Uani 1 1 d .
H26 H 0.8812 0.0995 -0.0491 0.047 Uiso 1 1 calc R
C27 C 0.9047(4) 0.2480(4) 0.01236(19) 0.0318(8) Uani 1 1 d .
C28 C 1.0500(4) 0.2019(4) 0.0213(2) 0.0310(8) Uani 1 1 d .
C29 C 1.1573(5) 0.1667(4) -0.0396(2) 0.0425(10) Uani 1 1 d .
H29 H 1.1362 0.1669 -0.0875 0.051 Uiso 1 1 calc R
C30 C 1.2928(5) 0.1320(5) -0.0309(3) 0.0510(12) Uani 1 1 d .
H30 H 1.3654 0.1105 -0.0728 0.061 Uiso 1 1 calc R
C31 C 1.3236(5) 0.1284(5) 0.0379(3) 0.0479(11) Uani 1 1 d .
H31 H 1.4174 0.1033 0.0435 0.057 Uiso 1 1 calc R
C32 C 1.2197(5) 0.1610(4) 0.0995(2) 0.0390(9) Uani 1 1 d .
H32 H 1.2423 0.1575 0.1471 0.047 Uiso 1 1 calc R
C33 C 1.0834(4) 0.1987(4) 0.09193(19) 0.0305(8) Uani 1 1 d .
C34 C 0.9666(4) 0.2377(3) 0.15746(19) 0.0287(7) Uani 1 1 d .
H34A H 0.8819 0.1987 0.1534 0.034 Uiso 1 1 calc R
H34B H 0.9954 0.2027 0.2036 0.034 Uiso 1 1 calc R
C21 C 0.9121(4) 0.4403(4) 0.08729(19) 0.0300(8) Uani 1 1 d .
H21A H 0.8595 0.5280 0.0946 0.036 Uiso 1 1 calc R
H21B H 1.0060 0.4504 0.0566 0.036 Uiso 1 1 calc R
C22 C 0.8367(4) 0.3631(4) 0.04514(18) 0.0300(8) Uani 1 1 d .
C35 C 1.0472(4) 0.4384(4) 0.18280(19) 0.0288(7) Uani 1 1 d .
H35A H 1.1285 0.4335 0.1405 0.035 Uiso 1 1 calc R
H35B H 1.0767 0.3877 0.2251 0.035 Uiso 1 1 calc R
C36 C 1.0034(4) 0.5762(4) 0.20343(18) 0.0280(7) Uani 1 1 d .
C37 C 1.1003(4) 0.6640(4) 0.1961(2) 0.0360(9) Uani 1 1 d .
H37 H 1.1962 0.6392 0.1746 0.043 Uiso 1 1 calc R
C38 C 1.0551(5) 0.7880(4) 0.2205(2) 0.0442(11) Uani 1 1 d .
H38 H 1.1200 0.8494 0.2167 0.053 Uiso 1 1 calc R
C39 C 0.9149(6) 0.8219(4) 0.2504(3) 0.0458(11) Uani 1 1 d .
H39 H 0.8818 0.9067 0.2677 0.055 Uiso 1 1 calc R
C40 C 0.8236(5) 0.7307(4) 0.2549(2) 0.0391(9) Uani 1 1 d .
H40 H 0.7267 0.7545 0.2747 0.047 Uiso 1 1 calc R
Cl1 Cl 0.17555(11) 0.06682(9) 0.32156(5) 0.0356(2) Uani 1 1 d .
O1 O 0.1742(5) 0.1997(3) 0.2995(2) 0.0697(11) Uani 1 1 d .
O2 O 0.0369(4) 0.0323(4) 0.3353(3) 0.0726(12) Uani 1 1 d .
O3 O 0.2603(4) -0.0109(4) 0.2623(2) 0.0672(11) Uani 1 1 d .
O4 O 0.2335(6) 0.0428(4) 0.3852(2) 0.0841(14) Uani 1 1 d .

loop_
_atom_site_aniso_label
_atom_site_aniso_U_11
_atom_site_aniso_U_22
_atom_site_aniso_U_33
_atom_site_aniso_U_23
_atom_site_aniso_U_13
_atom_site_aniso_U_12
I1 0.03815(19) 0.0650(2) 0.04143(16) 0.00000(13) -0.01286(13) 0.00860(14)
N1 0.0177(14) 0.0303(15) 0.0216(12) -0.0030(11) -0.0020(11) -0.0016(11)
N2 0.0202(15) 0.0389(17) 0.0299(14) 0.0007(12) -0.0040(12) -0.0074(13)
N3 0.0264(16) 0.0289(15) 0.0197(12) 0.0020(11) -0.0058(11) -0.0015(12)
N4 0.0274(17) 0.0314(16) 0.0275(14) 0.0025(12) -0.0047(12) -0.0033(13)
Ni1 0.0194(2) 0.0320(2) 0.0224(2) 0.00182(16) -0.00370(17) -0.00211(18)
C3 0.028(2) 0.040(2) 0.0313(18) 0.0015(15) -0.0036(15) 0.0007(16)
C4 0.042(3) 0.032(2) 0.046(2) -0.0010(17) -0.0020(19) 0.0039(18)
C5 0.044(3) 0.036(2) 0.056(3) -0.0128(19) -0.004(2) -0.0018(19)
C6 0.036(2) 0.042(2) 0.042(2) -0.0109(17) -0.0087(18) -0.0043(18)
C7 0.0248(19) 0.0357(19) 0.0264(16) -0.0045(14) -0.0035(14) -0.0041(15)
C8 0.0232(19) 0.042(2) 0.0250(16) -0.0005(14) -0.0070(14) -0.0103(15)
C9 0.030(2) 0.064(3) 0.0253(17) -0.0026(17) -0.0080(16) -0.0096(19)
C10 0.044(3) 0.079(3) 0.0283(19) 0.012(2) -0.0175(19) -0.016(2)
C11 0.050(3) 0.055(3) 0.052(3) 0.018(2) -0.029(2) -0.007(2)
C12 0.032(2) 0.045(2) 0.044(2) -0.0018(18) -0.0177(18) -0.0033(18)
C13 0.0199(18) 0.0371(19) 0.0277(16) 0.0003(14) -0.0063(14) -0.0051(15)
C14 0.0207(18) 0.0373(19) 0.0239(15) -0.0027(13) -0.0051(13) -0.0027(14)
C1 0.0173(17) 0.0331(18) 0.0228(15) -0.0018(13) -0.0010(12) -0.0026(13)
C2 0.0238(18) 0.0324(18) 0.0230(15) -0.0020(13) -0.0012(13) -0.0032(14)
C15 0.028(2) 0.0311(18) 0.0274(16) -0.0003(13) -0.0075(14) -0.0004(15)
C16 0.0218(18) 0.0336(19) 0.0254(16) -0.0025(13) -0.0003(13) -0.0011(14)
C17 0.034(2) 0.037(2) 0.042(2) 0.0001(17) -0.0065(17) -0.0009(17)
C18 0.036(3) 0.042(2) 0.060(3) -0.003(2) -0.010(2) -0.0111(19)
C19 0.035(2) 0.057(3) 0.050(2) -0.007(2) -0.015(2) -0.015(2)
C20 0.031(2) 0.061(3) 0.0315(19) 0.0029(18) -0.0105(16) -0.014(2)
C23 0.040(2) 0.049(2) 0.0264(17) 0.0012(16) -0.0086(17) 0.0051(19)
C24 0.035(3) 0.066(3) 0.040(2) 0.001(2) -0.0149(19) -0.002(2)
C25 0.047(3) 0.060(3) 0.039(2) 0.000(2) -0.018(2) -0.016(2)
C26 0.047(3) 0.042(2) 0.0284(18) -0.0013(16) -0.0084(17) -0.0058(19)
C27 0.032(2) 0.039(2) 0.0228(15) 0.0025(14) -0.0037(14) -0.0030(16)
C28 0.033(2) 0.0321(19) 0.0259(16) -0.0013(14) -0.0027(15) -0.0026(16)
C29 0.044(3) 0.053(3) 0.0258(17) -0.0043(17) -0.0002(17) 0.002(2)
C30 0.041(3) 0.060(3) 0.041(2) -0.004(2) 0.007(2) 0.008(2)
C31 0.029(2) 0.061(3) 0.050(3) -0.006(2) -0.0040(19) 0.006(2)
C32 0.035(2) 0.045(2) 0.036(2) -0.0016(17) -0.0078(17) 0.0011(18)
C33 0.030(2) 0.0326(19) 0.0264(16) -0.0006(14) -0.0026(14) 0.0011(15)
C34 0.029(2) 0.0329(18) 0.0233(15) 0.0015(13) -0.0055(14) -0.0015(15)
C21 0.034(2) 0.0325(19) 0.0222(15) 0.0048(13) -0.0060(14) -0.0018(16)
C22 0.035(2) 0.0355(19) 0.0191(14) 0.0033(13) -0.0057(14) -0.0029(16)
C35 0.0247(19) 0.0366(19) 0.0247(15) -0.0002(14) -0.0036(14) -0.0046(15)
C36 0.0279(19) 0.0381(19) 0.0191(14) 0.0038(13) -0.0059(13) -0.0084(15)
C37 0.030(2) 0.049(2) 0.0307(18) 0.0055(16) -0.0064(16) -0.0138(18)
C38 0.054(3) 0.045(2) 0.043(2) -0.0010(18) -0.021(2) -0.022(2)
C39 0.060(3) 0.032(2) 0.046(2) -0.0045(18) -0.012(2) -0.004(2)
C40 0.041(3) 0.036(2) 0.039(2) 0.0014(16) -0.0066(18) -0.0045(18)
Cl1 0.0339(5) 0.0343(5) 0.0404(5) -0.0026(4) -0.0143(4) 0.0002(4)
O1 0.086(3) 0.044(2) 0.079(3) 0.0053(18) -0.021(2) -0.0055(19)
O2 0.040(2) 0.064(2) 0.111(3) -0.016(2) -0.009(2) 0.0022(18)
O3 0.048(2) 0.070(2) 0.081(3) -0.033(2) 0.004(2) -0.0111(18)
O4 0.118(4) 0.072(3) 0.076(3) 0.007(2) -0.060(3) -0.001(3)

loop_
_atom_type_symbol
_atom_type_description
_atom_type_scat_dispersion_real
_atom_type_scat_dispersion_imag
_atom_type_scat_source
C C 0.0033 0.0016 'International Tables Vol C Tables 4.2.6.8 and 6.1.1.4'
H H 0.0000 0.0000 'International Tables Vol C Tables 4.2.6.8 and 6.1.1.4'
N N 0.0061 0.0033 'International Tables Vol C Tables 4.2.6.8 and 6.1.1.4'
O O 0.0106 0.0060 'International Tables Vol C Tables 4.2.6.8 and 6.1.1.4'
Cl Cl 0.1484 0.1585 'International Tables Vol C Tables 4.2.6.8 and 6.1.1.4'
Ni Ni 0.3393 1.1124 'International Tables Vol C Tables 4.2.6.8 and 6.1.1.4'
I I -0.4742 1.8119 'International Tables Vol C Tables 4.2.6.8 and 6.1.1.4'

loop_
_geom_angle_atom_site_label_1
_geom_angle_atom_site_label_2
_geom_angle_atom_site_label_3
_geom_angle
C15 N1 C14 108.5(3)
C15 N1 C1 107.8(3)
C14 N1 C1 110.1(3)
C15 N1 Ni1 104.6(2)
C14 N1 Ni1 119.6(2)
C1 N1 Ni1 105.79(19)
C16 N2 C20 118.8(3)
C16 N2 Ni1 114.3(2)
C20 N2 Ni1 126.7(3)
C35 N3 C34 109.5(3)
C35 N3 C21 107.6(3)
C34 N3 C21 109.9(3)
C35 N3 Ni1 104.0(2)
C34 N3 Ni1 119.5(2)
C21 N3 Ni1 105.7(2)
C36 N4 C40 118.8(3)
C36 N4 Ni1 114.5(2)
C40 N4 Ni1 126.7(3)
N2 Ni1 N4 170.54(13)
N2 Ni1 N1 80.56(12)
N4 Ni1 N1 94.80(11)
N2 Ni1 N3 94.03(12)
N4 Ni1 N3 79.83(12)
N1 Ni1 N3 110.61(11)
N2 Ni1 I1 95.22(9)
N4 Ni1 I1 94.18(9)
N1 Ni1 I1 124.89(8)
N3 Ni1 I1 124.50(7)
C4 C3 C2 121.2(4)
C4 C3 H3 119.4
C2 C3 H3 119.4
C5 C4 C3 119.5(4)
C5 C4 H4 120.3
C3 C4 H4 120.3
C4 C5 C6 120.4(4)
C4 C5 H5 119.8
C6 C5 H5 119.8
C5 C6 C7 120.6(4)
C5 C6 H6 119.7
C7 C6 H6 119.7
C6 C7 C2 119.3(4)
C6 C7 C8 120.5(3)
C2 C7 C8 120.1(3)
C9 C8 C13 118.8(4)
C9 C8 C7 121.1(4)
C13 C8 C7 120.0(3)
C10 C9 C8 120.5(4)
C10 C9 H9 119.8
C8 C9 H9 119.8
C11 C10 C9 120.3(4)
C11 C10 H10 119.8
C9 C10 H10 119.8
C10 C11 C12 120.6(4)
C10 C11 H11 119.7
C12 C11 H11 119.7
C11 C12 C13 120.1(4)
C11 C12 H12 119.9
C13 C12 H12 119.9
C12 C13 C8 119.6(3)
C12 C13 C14 121.3(4)
C8 C13 C14 119.1(3)
N1 C14 C13 113.4(3)
N1 C14 H14A 108.9
C13 C14 H14A 108.9
N1 C14 H14B 108.9
C13 C14 H14B 108.9
H14A C14 H14B 107.7
N1 C1 C2 115.4(3)
N1 C1 H1A 108.4
C2 C1 H1A 108.4
N1 C1 H1B 108.4
C2 C1 H1B 108.4
H1A C1 H1B 107.5
C3 C2 C7 118.9(3)
C3 C2 C1 120.2(3)
C7 C2 C1 120.4(3)
N1 C15 C16 111.6(3)
N1 C15 H15A 109.3
C16 C15 H15A 109.3
N1 C15 H15B 109.3
C16 C15 H15B 109.3
H15A C15 H15B 108.0
N2 C16 C17 121.8(4)
N2 C16 C15 116.1(3)
C17 C16 C15 122.0(3)
C18 C17 C16 119.9(4)
C18 C17 H17 120.1
C16 C17 H17 120.1
C17 C18 C19 118.6(4)
C17 C18 H18 120.7
C19 C18 H18 120.7
C20 C19 C18 118.9(4)
C20 C19 H19 120.5
C18 C19 H19 120.5
N2 C20 C19 122.0(4)
N2 C20 H20 119.0
C19 C20 H20 119.0
C24 C23 C22 120.7(4)
C24 C23 H23 119.7
C22 C23 H23 119.7
C25 C24 C23 120.1(4)
C25 C24 H24 119.9
C23 C24 H24 119.9
C24 C25 C26 120.1(4)
C24 C25 H25 119.9
C26 C25 H25 119.9
C25 C26 C27 120.2(4)
C25 C26 H26 119.9
C27 C26 H26 119.9
C26 C27 C22 119.8(4)
C26 C27 C28 121.1(4)
C22 C27 C28 119.0(3)
C29 C28 C33 118.7(4)
C29 C28 C27 121.4(3)
C33 C28 C27 119.8(3)
C30 C29 C28 120.6(4)
C30 C29 H29 119.7
C28 C29 H29 119.7
C31 C30 C29 120.2(4)
C31 C30 H30 119.9
C29 C30 H30 119.9
C30 C31 C32 120.8(4)
C30 C31 H31 119.6
C32 C31 H31 119.6
C33 C32 C31 120.1(4)
C33 C32 H32 119.9
C31 C32 H32 119.9
C32 C33 C28 119.7(4)
C32 C33 C34 122.1(3)
C28 C33 C34 118.2(3)
N3 C34 C33 112.7(3)
N3 C34 H34A 109.0
C33 C34 H34A 109.0
N3 C34 H34B 109.0
C33 C34 H34B 109.0
H34A C34 H34B 107.8
C22 C21 N3 115.0(3)
C22 C21 H21A 108.5
N3 C21 H21A 108.5
C22 C21 H21B 108.5
N3 C21 H21B 108.5
H21A C21 H21B 107.5
C23 C22 C27 119.0(4)
C23 C22 C21 120.8(4)
C27 C22 C21 120.0(3)
N3 C35 C36 110.8(3)
N3 C35 H35A 109.5
C36 C35 H35A 109.5
N3 C35 H35B 109.5
C36 C35 H35B 109.5
H35A C35 H35B 108.1
N4 C36 C37 121.9(4)
N4 C36 C35 116.6(3)
C37 C36 C35 121.5(4)
C38 C37 C36 118.9(4)
C38 C37 H37 120.5
C36 C37 H37 120.5
C39 C38 C37 119.3(4)
C39 C38 H38 120.4
C37 C38 H38 120.4
C40 C39 C38 118.9(4)
C40 C39 H39 120.5
C38 C39 H39 120.5
N4 C40 C39 122.2(4)
N4 C40 H40 118.9
C39 C40 H40 118.9
O4 Cl1 O1 109.9(3)
O4 Cl1 O2 110.6(3)
O1 Cl1 O2 109.8(3)
O4 Cl1 O3 109.1(3)
O1 Cl1 O3 109.1(3)
O2 Cl1 O3 108.3(2)

loop_
_geom_bond_atom_site_label_1
_geom_bond_atom_site_label_2
_geom_bond_distance
I1 Ni1 2.6638(5)
N1 C15 1.485(5)
N1 C14 1.495(4)
N1 C1 1.509(4)
N1 Ni1 2.121(3)
N2 C16 1.333(4)
N2 C20 1.358(5)
N2 Ni1 2.044(3)
N3 C35 1.483(5)
N3 C34 1.497(5)
N3 C21 1.517(4)
N3 Ni1 2.162(3)
N4 C36 1.338(5)
N4 C40 1.346(5)
N4 Ni1 2.047(3)
C3 C4 1.387(6)
C3 C2 1.391(5)
C3 H3 0.9500
C4 C5 1.376(7)
C4 H4 0.9500
C5 C6 1.379(6)
C5 H5 0.9500
C6 C7 1.394(6)
C6 H6 0.9500
C7 C2 1.403(5)
C7 C8 1.471(5)
C8 C9 1.392(5)
C8 C13 1.412(5)
C9 C10 1.391(6)
C9 H9 0.9500
C10 C11 1.365(7)
C10 H10 0.9500
C11 C12 1.385(6)
C11 H11 0.9500
C12 C13 1.394(5)
C12 H12 0.9500
C13 C14 1.501(5)
C14 H14A 0.9900
C14 H14B 0.9900
C1 C2 1.510(5)
C1 H1A 0.9900
C1 H1B 0.9900
C15 C16 1.492(5)
C15 H15A 0.9900
C15 H15B 0.9900
C16 C17 1.379(6)
C17 C18 1.370(6)
C17 H17 0.9500
C18 C19 1.397(6)
C18 H18 0.9500
C19 C20 1.368(6)
C19 H19 0.9500
C20 H20 0.9500
C23 C24 1.381(6)
C23 C22 1.386(6)
C23 H23 0.9500
C24 C25 1.375(7)
C24 H24 0.9500
C25 C26 1.377(7)
C25 H25 0.9500
C26 C27 1.389(6)
C26 H26 0.9500
C27 C22 1.398(5)
C27 C28 1.485(6)
C28 C29 1.398(6)
C28 C33 1.410(5)
C29 C30 1.374(7)
C29 H29 0.9500
C30 C31 1.364(7)
C30 H30 0.9500
C31 C32 1.384(6)
C31 H31 0.9500
C32 C33 1.378(6)
C32 H32 0.9500
C33 C34 1.515(5)
C34 H34A 0.9900
C34 H34B 0.9900
C21 C22 1.509(5)
C21 H21A 0.9900
C21 H21B 0.9900
C35 C36 1.491(5)
C35 H35A 0.9900
C35 H35B 0.9900
C36 C37 1.385(5)
C37 C38 1.379(6)
C37 H37 0.9500
C38 C39 1.379(7)
C38 H38 0.9500
C39 C40 1.376(6)
C39 H39 0.9500
C40 H40 0.9500
Cl1 O4 1.408(4)
Cl1 O1 1.418(4)
Cl1 O2 1.421(4)
Cl1 O3 1.445(4)

loop_
_geom_torsion_atom_site_label_1
_geom_torsion_atom_site_label_2
_geom_torsion_atom_site_label_3
_geom_torsion_atom_site_label_4
_geom_torsion
C16 N2 Ni1 N4 42.9(9)
C20 N2 Ni1 N4 -132.2(7)
C16 N2 Ni1 N1 -18.3(3)
C20 N2 Ni1 N1 166.6(4)
C16 N2 Ni1 N3 92.0(3)
C20 N2 Ni1 N3 -83.2(3)
C16 N2 Ni1 I1 -142.8(2)
C20 N2 Ni1 I1 42.0(3)
C36 N4 Ni1 N2 32.5(9)
C40 N4 Ni1 N2 -145.2(7)
C36 N4 Ni1 N1 92.6(2)
C40 N4 Ni1 N1 -85.0(3)
C36 N4 Ni1 N3 -17.5(2)
C40 N4 Ni1 N3 164.9(3)
C36 N4 Ni1 I1 -141.8(2)
C40 N4 Ni1 I1 40.6(3)
C15 N1 Ni1 N2 29.6(2)
C14 N1 Ni1 N2 151.2(3)
C1 N1 Ni1 N2 -84.1(2)
C15 N1 Ni1 N4 -142.1(2)
C14 N1 Ni1 N4 -20.5(3)
C1 N1 Ni1 N4 104.2(2)
C15 N1 Ni1 N3 -61.2(2)
C14 N1 Ni1 N3 60.4(3)
C1 N1 Ni1 N3 -174.8(2)
C15 N1 Ni1 I1 119.4(2)
C14 N1 Ni1 I1 -119.0(2)
C1 N1 Ni1 I1 5.7(2)
C35 N3 Ni1 N2 -142.2(2)
C34 N3 Ni1 N2 -19.8(2)
C21 N3 Ni1 N2 104.7(2)
C35 N3 Ni1 N4 30.6(2)
C34 N3 Ni1 N4 153.0(3)
C21 N3 Ni1 N4 -82.6(2)
C35 N3 Ni1 N1 -60.7(2)
C34 N3 Ni1 N1 61.7(3)
C21 N3 Ni1 N1 -173.9(2)
C35 N3 Ni1 I1 118.69(18)
C34 N3 Ni1 I1 -118.9(2)
C21 N3 Ni1 I1 5.5(2)
C2 C3 C4 C5 0.0(6)
C3 C4 C5 C6 -0.6(7)
C4 C5 C6 C7 -0.1(7)
C5 C6 C7 C2 1.3(6)
C5 C6 C7 C8 -176.4(4)
C6 C7 C8 C9 43.3(6)
C2 C7 C8 C9 -134.4(4)
C6 C7 C8 C13 -139.3(4)
C2 C7 C8 C13 43.1(5)
C13 C8 C9 C10 -2.8(6)
C7 C8 C9 C10 174.6(4)
C8 C9 C10 C11 2.3(7)
C9 C10 C11 C12 -0.1(7)
C10 C11 C12 C13 -1.5(7)
C11 C12 C13 C8 1.0(6)
C11 C12 C13 C14 -180.0(4)
C9 C8 C13 C12 1.2(6)
C7 C8 C13 C12 -176.3(4)
C9 C8 C13 C14 -177.9(3)
C7 C8 C13 C14 4.7(5)
C15 N1 C14 C13 -69.1(4)
C1 N1 C14 C13 48.6(4)
Ni1 N1 C14 C13 171.3(2)
C12 C13 C14 N1 102.3(4)
C8 C13 C14 N1 -78.7(4)
C15 N1 C1 C2 156.8(3)
C14 N1 C1 C2 38.7(4)
Ni1 N1 C1 C2 -91.8(3)
C4 C3 C2 C7 1.3(6)
C4 C3 C2 C1 172.5(4)
C6 C7 C2 C3 -1.9(6)
C8 C7 C2 C3 175.8(3)
C6 C7 C2 C1 -173.1(4)
C8 C7 C2 C1 4.6(5)
N1 C1 C2 C3 115.4(4)
N1 C1 C2 C7 -73.5(4)
C14 N1 C15 C16 -165.8(3)
C1 N1 C15 C16 75.1(3)
Ni1 N1 C15 C16 -37.1(3)
C20 N2 C16 C17 0.2(6)
Ni1 N2 C16 C17 -175.4(3)
C20 N2 C16 C15 177.0(3)
Ni1 N2 C16 C15 1.5(4)
N1 C15 C16 N2 25.6(4)
N1 C15 C16 C17 -157.6(3)
N2 C16 C17 C18 1.2(6)
C15 C16 C17 C18 -175.5(4)
C16 C17 C18 C19 -1.1(7)
C17 C18 C19 C20 -0.1(7)
C16 N2 C20 C19 -1.5(6)
Ni1 N2 C20 C19 173.4(3)
C18 C19 C20 N2 1.5(7)
C22 C23 C24 C25 1.1(7)
C23 C24 C25 C26 -2.7(7)
C24 C25 C26 C27 1.4(6)
C25 C26 C27 C22 1.6(6)
C25 C26 C27 C28 -178.3(4)
C26 C27 C28 C29 50.3(5)
C22 C27 C28 C29 -129.6(4)
C26 C27 C28 C33 -132.6(4)
C22 C27 C28 C33 47.4(5)
C33 C28 C29 C30 -1.1(7)
C27 C28 C29 C30 175.9(4)
C28 C29 C30 C31 1.6(8)
C29 C30 C31 C32 -0.8(8)
C30 C31 C32 C33 -0.5(7)
C31 C32 C33 C28 1.0(6)
C31 C32 C33 C34 -178.8(4)
C29 C28 C33 C32 -0.1(6)
C27 C28 C33 C32 -177.3(4)
C29 C28 C33 C34 179.6(4)
C27 C28 C33 C34 2.5(5)
C35 N3 C34 C33 -69.6(4)
C21 N3 C34 C33 48.3(4)
Ni1 N3 C34 C33 170.7(2)
C32 C33 C34 N3 101.4(4)
C28 C33 C34 N3 -78.3(4)
C35 N3 C21 C22 159.3(3)
C34 N3 C21 C22 40.1(4)
Ni1 N3 C21 C22 -90.1(3)
C24 C23 C22 C27 1.9(6)
C24 C23 C22 C21 177.1(4)
C26 C27 C22 C23 -3.2(5)
C28 C27 C22 C23 176.7(3)
C26 C27 C22 C21 -178.5(3)
C28 C27 C22 C21 1.4(5)
N3 C21 C22 C23 111.4(4)
N3 C21 C22 C27 -73.4(4)
C34 N3 C35 C36 -168.2(3)
C21 N3 C35 C36 72.4(3)
Ni1 N3 C35 C36 -39.4(3)
C40 N4 C36 C37 -0.1(5)
Ni1 N4 C36 C37 -177.9(3)
C40 N4 C36 C35 177.0(3)
Ni1 N4 C36 C35 -0.8(4)
N3 C35 C36 N4 29.0(4)
N3 C35 C36 C37 -153.8(3)
N4 C36 C37 C38 1.1(5)
C35 C36 C37 C38 -175.8(3)
C36 C37 C38 C39 -1.0(6)
C37 C38 C39 C40 -0.2(6)
C36 N4 C40 C39 -1.1(6)
Ni1 N4 C40 C39 176.4(3)
C38 C39 C40 N4 1.3(7)
